data_7009376
loop_
_publ_author_name
'Fern\'andez-Gal\'an, Rafael'
'Hitchcock, Peter B.'
'Lappert, Michael F.'
'Anti\~nolo, Antonio'
'Rodr\'iguez, Ana M.'

_publ_section_title
;
 Synthesis and structural characterisation of new ansa-bis(propene)s
 and {ansa-bis(allyl)}alkali metal and {ansa-bis(allyl)}transition
 metal complexes
;
_journal_issue 11
_journal_name_full 'Journal of the Chemical Society, Dalton Transactions'
_journal_page_first 1743
_journal_paper_doi 10.1039/b000451k
_journal_year 2000
_chemical_formula_structural '[Zr{Me3Si(CH)3SiMe2(CH)3SiMe3)}2]'
_chemical_formula_sum 'C28 H60 Si6 Zr'
_chemical_formula_weight 656.52
_chemical_name_systematic
; 
 ? 
;
_space_group_IT_number 15
_symmetry_cell_setting monoclinic
_symmetry_space_group_name_Hall '-C 2yc'
_symmetry_space_group_name_H-M 'C 1 2/c 1'
_atom_sites_solution_hydrogens geom
_atom_sites_solution_primary direct
_atom_sites_solution_secondary difmap
_audit_creation_method SHELXL
_cell_angle_alpha 90.00
_cell_angle_beta 103.39(2)
_cell_angle_gamma 90.00
_cell_formula_units_Z 4
_cell_length_a 11.512(2)
_cell_length_b 17.267(3)
_cell_length_c 19.367(2)
_cell_measurement_reflns_used 25
_cell_measurement_temperature 293(2)
_cell_measurement_theta_max 10
_cell_measurement_theta_min 7
_cell_volume 3745.1(10)
_computing_cell_refinement 'Enraf-Nonius CAD4'
_computing_data_collection 'Enraf-Nonius CAD4'
_computing_molecular_graphics 'CAMERON (Watkin and Pearce,1993)'
_computing_publication_material SHELXL-93
_computing_structure_refinement 'SHELXL-93 (Sheldrick, 1993)'
_computing_structure_solution 'SHELXS-86 (Sheldrick, 1990)'
_diffrn_ambient_temperature 293(2)
_diffrn_measurement_device ' Enraf-Nonius CAD4'
_diffrn_measurement_method \w--2\q
_diffrn_radiation_monochromator graphite
_diffrn_radiation_source 'fine-focus sealed tube'
_diffrn_radiation_type MoK\a
_diffrn_radiation_wavelength 0.71073
_diffrn_reflns_av_R_equivalents 0.0452
_diffrn_reflns_av_sigmaI/netI 0.1037
_diffrn_reflns_limit_h_max 15
_diffrn_reflns_limit_h_min 0
_diffrn_reflns_limit_k_max 22
_diffrn_reflns_limit_k_min 0
_diffrn_reflns_limit_l_max 24
_diffrn_reflns_limit_l_min -25
_diffrn_reflns_number 4830
_diffrn_reflns_theta_max 28.34
_diffrn_reflns_theta_min 2.16
_diffrn_standards_decay_% 0
_diffrn_standards_interval_time 120
_diffrn_standards_number 2
_exptl_absorpt_coefficient_mu 0.501
_exptl_absorpt_correction_T_max 1.00
_exptl_absorpt_correction_T_min 0.91
_exptl_absorpt_correction_type empirical
_exptl_crystal_density_diffrn 1.164
_exptl_crystal_F_000 1408
_exptl_crystal_size_max 0.30
_exptl_crystal_size_mid 0.20
_exptl_crystal_size_min 0.15
_refine_diff_density_max 0.477
_refine_diff_density_min -0.357
_refine_diff_density_rms 0.091
_refine_ls_extinction_method none
_refine_ls_goodness_of_fit_all 1.043
_refine_ls_goodness_of_fit_obs 1.096
_refine_ls_hydrogen_treatment riding
_refine_ls_matrix_type full
_refine_ls_number_parameters 183
_refine_ls_number_reflns 4622
_refine_ls_number_restraints 0
_refine_ls_restrained_S_all 1.043
_refine_ls_restrained_S_obs 1.096
_refine_ls_R_factor_all 0.1216
_refine_ls_R_factor_obs 0.0627
_refine_ls_shift/esd_max 0.000
_refine_ls_shift/esd_mean 0.000
_refine_ls_structure_factor_coef Fsqd
_refine_ls_weighting_details 'w=1/[\s^2^(Fo^2^)+(0.0650P)^2^+0.0000P] where P=(Fo^2^+2Fc^2^)/3'
_refine_ls_weighting_scheme calc
_refine_ls_wR_factor_all 0.1661
_refine_ls_wR_factor_obs 0.1357
_reflns_number_observed 2835
_reflns_number_total 4622
_reflns_observed_criterion >2sigma(I)
_cod_data_source_file b000451k.txt
_cod_data_source_block may898
_cod_depositor_comments
;
The following automatic conversions were performed:

'_refine_ls_weighting_scheme' value 'calc
w=1/[\s^2^(Fo^2^)+(0.0650P)^2^+0.0000P] where P=(Fo^2^+2Fc^2^)/3' was
changed to 'calc'. New tag '_refine_ls_weighting_details' was
created. The value of the new tag was set to
'w=1/[\s^2^(Fo^2^)+(0.0650P)^2^+0.0000P] where P=(Fo^2^+2Fc^2^)/3'.

Automatic conversion script
Id: cif_fix_values 3143 2015-03-26 13:38:13Z robertas 
;
_cod_original_sg_symbol_H-M C2/c
_cod_database_code 7009376

loop_
_symmetry_equiv_pos_as_xyz
'x, y, z'
'x, -y, z+1/2'
'x+1/2, y+1/2, z'
'x+1/2, -y+1/2, z+1/2'
'-x, -y, -z'
'-x, y, -z-1/2'
'-x+1/2, -y+1/2, -z'
'-x+1/2, y+1/2, -z-1/2'

loop_
_atom_site_aniso_label
_atom_site_aniso_U_11
_atom_site_aniso_U_22
_atom_site_aniso_U_33
_atom_site_aniso_U_23
_atom_site_aniso_U_13
_atom_site_aniso_U_12
Zr 0.0301(3) 0.0298(3) 0.0339(3) 0.000 0.0080(2) 0.000
Si1 0.0514(9) 0.0528(9) 0.0559(9) -0.0047(7) 0.0241(7) 0.0032(7)
Si2 0.0390(8) 0.0581(10) 0.0489(8) -0.0031(7) 0.0010(6) 0.0019(7)
Si3 0.0653(10) 0.0501(9) 0.0547(9) -0.0070(8) 0.0207(7) 0.0134(8)
C1 0.043(3) 0.037(3) 0.042(3) 0.000(2) 0.010(2) -0.002(2)
C2 0.043(3) 0.033(3) 0.044(3) -0.006(2) 0.005(2) -0.001(2)
C3 0.042(3) 0.048(3) 0.042(3) 0.002(2) 0.010(2) -0.005(2)
C4 0.045(3) 0.052(3) 0.039(3) 0.006(2) 0.007(2) 0.013(2)
C5 0.040(3) 0.046(3) 0.050(3) 0.008(3) 0.008(2) 0.013(2)
C6 0.041(3) 0.042(3) 0.054(3) 0.002(2) 0.014(2) 0.005(2)
C7 0.089(5) 0.061(4) 0.069(4) 0.004(3) 0.028(3) 0.023(3)
C8 0.108(6) 0.071(4) 0.057(4) -0.001(3) 0.040(4) 0.000(4)
C9 0.048(4) 0.105(6) 0.118(6) -0.027(5) 0.035(4) -0.007(4)
C10 0.036(3) 0.100(5) 0.108(5) 0.008(4) 0.006(3) 0.003(4)
C11 0.088(5) 0.074(4) 0.050(3) 0.000(3) -0.011(3) 0.004(4)
C12 0.089(5) 0.080(5) 0.050(3) -0.003(3) 0.020(3) 0.022(4)
C13 0.071(4) 0.091(5) 0.084(5) -0.010(4) 0.029(4) 0.030(4)
C14 0.112(6) 0.053(4) 0.086(5) -0.010(3) 0.027(4) 0.009(4)

loop_
_atom_site_label
_atom_site_type_symbol
_atom_site_fract_x
_atom_site_fract_y
_atom_site_fract_z
_atom_site_U_iso_or_equiv
_atom_site_thermal_displace_type
_atom_site_occupancy
_atom_site_calc_flag
_atom_site_refinement_flags
_atom_site_disorder_group
Zr Zr 0.0000 0.17604(4) 0.2500 0.0312(2) Uani 1 d S .
Si1 Si 0.16607(14) 0.05666(9) 0.11641(8) 0.0515(4) Uani 1 d . .
Si2 Si -0.23226(13) 0.16099(9) 0.12958(8) 0.0502(4) Uani 1 d . .
Si3 Si -0.17613(15) 0.32434(10) 0.34868(8) 0.0556(4) Uani 1 d . .
C1 C 0.0353(4) 0.1020(3) 0.1401(3) 0.0405(11) Uani 1 d . .
H1 H 0.0049(40) 0.1402(27) 0.1157(23) 0.034(13) Uiso 1 d . .
C2 C -0.0426(5) 0.0598(3) 0.1698(3) 0.0409(11) Uani 1 d . .
H2 H -0.0190(38) 0.0174(26) 0.1847(22) 0.029(12) Uiso 1 d . .
C3 C -0.1488(5) 0.0843(3) 0.1841(3) 0.0440(12) Uani 1 d . .
H3 H -0.1740(45) 0.0538(29) 0.2099(26) 0.047(16) Uiso 1 d . .
C4 C -0.1379(5) 0.2477(3) 0.1532(3) 0.0458(12) Uani 1 d . .
H4 H -0.1016(56) 0.2717(37) 0.1247(34) 0.091(23) Uiso 1 d . .
C5 C -0.1383(5) 0.2896(3) 0.2123(3) 0.0457(12) Uani 1 d . .
H5 H -0.1111(44) 0.3412(29) 0.2127(26) 0.048(15) Uiso 1 d . .
C6 C -0.1564(5) 0.2612(3) 0.2757(3) 0.0454(12) Uani 1 d . .
H6 H -0.2034(42) 0.2191(28) 0.2655(25) 0.046(14) Uiso 1 d . .
C7 C 0.1702(6) -0.0473(3) 0.1392(3) 0.071(2) Uani 1 d . .
H7C H 0.2382(6) -0.0710(3) 0.1269(3) 0.107 Uiso 1 calc R .
H7B H 0.0985(6) -0.0718(3) 0.1133(3) 0.107 Uiso 1 calc R .
H7A H 0.1762(6) -0.0530(3) 0.1892(3) 0.107 Uiso 1 calc R .
C8 C 0.1492(6) 0.0660(4) 0.0190(3) 0.075(2) Uani 1 d . .
H8C H 0.1469(6) 0.1198(4) 0.0063(3) 0.113 Uiso 1 calc R .
H8B H 0.0763(6) 0.0414(4) -0.0053(3) 0.113 Uiso 1 calc R .
H8A H 0.2156(6) 0.0415(4) 0.0056(3) 0.113 Uiso 1 calc R .
C9 C 0.3145(5) 0.0965(4) 0.1601(4) 0.088(2) Uani 1 d . .
H9C H 0.3167(5) 0.1508(4) 0.1498(4) 0.132 Uiso 1 calc R .
H9B H 0.3753(5) 0.0701(4) 0.1427(4) 0.132 Uiso 1 calc R .
H9A H 0.3282(5) 0.0893(4) 0.2105(4) 0.132 Uiso 1 calc R .
C10 C -0.3850(5) 0.1734(4) 0.1457(4) 0.083(2) Uani 1 d . .
H10C H -0.4258(5) 0.2142(4) 0.1160(4) 0.125 Uiso 1 calc R .
H10B H -0.3787(5) 0.1864(4) 0.1946(4) 0.125 Uiso 1 calc R .
H10A H -0.4290(5) 0.1260(4) 0.1347(4) 0.125 Uiso 1 calc R .
C11 C -0.2501(6) 0.1399(4) 0.0330(3) 0.075(2) Uani 1 d . .
H11C H -0.2943(6) 0.1810(4) 0.0054(3) 0.113 Uiso 1 calc R .
H11B H -0.2925(6) 0.0919(4) 0.0215(3) 0.113 Uiso 1 calc R .
H11A H -0.1729(6) 0.1358(4) 0.0225(3) 0.113 Uiso 1 calc R .
C12 C -0.1268(6) 0.2814(4) 0.4383(3) 0.073(2) Uani 1 d . .
H12C H -0.1688(6) 0.2338(4) 0.4404(3) 0.109 Uiso 1 calc R .
H12B H -0.1433(6) 0.3169(4) 0.4730(3) 0.109 Uiso 1 calc R .
H12A H -0.0425(6) 0.2714(4) 0.4481(3) 0.109 Uiso 1 calc R .
C13 C -0.3389(6) 0.3463(4) 0.3342(4) 0.080(2) Uani 1 d . .
H13C H -0.3824(6) 0.2990(4) 0.3347(4) 0.120 Uiso 1 calc R .
H13B H -0.3661(6) 0.3715(4) 0.2892(4) 0.120 Uiso 1 calc R .
H13A H -0.3518(6) 0.3797(4) 0.3714(4) 0.120 Uiso 1 calc R .
C14 C -0.0930(7) 0.4151(4) 0.3478(4) 0.083(2) Uani 1 d . .
H14C H -0.1037(7) 0.4477(4) 0.3860(4) 0.125 Uiso 1 calc R .
H14B H -0.1222(7) 0.4411(4) 0.3034(4) 0.125 Uiso 1 calc R .
H14A H -0.0097(7) 0.4037(4) 0.3535(4) 0.125 Uiso 1 calc R .

loop_
_atom_type_symbol
_atom_type_description
_atom_type_scat_dispersion_real
_atom_type_scat_dispersion_imag
_atom_type_scat_source
C C 0.0033 0.0016 'International Tables Vol C Tables 4.2.6.8 and 6.1.1.4'
H H 0.0000 0.0000 'International Tables Vol C Tables 4.2.6.8 and 6.1.1.4'
Si Si 0.0817 0.0704 'International Tables Vol C Tables 4.2.6.8 and 6.1.1.4'
Zr Zr -2.9673 0.5597 'International Tables Vol C Tables 4.2.6.8 and 6.1.1.4'

loop_
_geom_angle_atom_site_label_1
_geom_angle_atom_site_label_2
_geom_angle_atom_site_label_3
_geom_angle
_geom_angle_site_symmetry_1
_geom_angle_site_symmetry_3
_geom_angle_publ_flag
C3 Zr C3 99.9(3) . 6_556 ?
C3 Zr C6 137.1(2) . 6_556 ?
C3 Zr C6 92.0(2) 6_556 6_556 ?
C3 Zr C6 92.0(2) . . ?
C3 Zr C6 137.1(2) 6_556 . ?
C6 Zr C6 106.7(3) 6_556 . ?
C3 Zr C4 163.1(2) . 6_556 ?
C3 Zr C4 71.5(2) 6_556 6_556 ?
C6 Zr C4 59.1(2) 6_556 6_556 ?
C6 Zr C4 85.4(2) . 6_556 ?
C3 Zr C4 71.5(2) . . ?
C3 Zr C4 163.1(2) 6_556 . ?
C6 Zr C4 85.4(2) 6_556 . ?
C6 Zr C4 59.1(2) . . ?
C4 Zr C4 120.3(3) 6_556 . ?
C3 Zr C2 32.2(2) . . ?
C3 Zr C2 79.6(2) 6_556 . ?
C6 Zr C2 113.5(2) 6_556 . ?
C6 Zr C2 123.6(2) . . ?
C4 Zr C2 149.5(2) 6_556 . ?
C4 Zr C2 86.1(2) . . ?
C3 Zr C2 79.6(2) . 6_556 ?
C3 Zr C2 32.2(2) 6_556 6_556 ?
C6 Zr C2 123.6(2) 6_556 6_556 ?
C6 Zr C2 113.5(2) . 6_556 ?
C4 Zr C2 86.1(2) 6_556 6_556 ?
C4 Zr C2 149.5(2) . 6_556 ?
C2 Zr C2 74.1(2) . 6_556 ?
C3 Zr C5 165.0(2) . 6_556 ?
C3 Zr C5 91.9(2) 6_556 6_556 ?
C6 Zr C5 32.1(2) 6_556 6_556 ?
C6 Zr C5 85.4(2) . 6_556 ?
C4 Zr C5 31.4(2) 6_556 6_556 ?
C4 Zr C5 94.6(2) . 6_556 ?
C2 Zr C5 144.9(2) . 6_556 ?
C2 Zr C5 114.9(2) 6_556 6_556 ?
C3 Zr C5 91.9(2) . . ?
C3 Zr C5 165.0(2) 6_556 . ?
C6 Zr C5 85.4(2) 6_556 . ?
C6 Zr C5 32.1(2) . . ?
C4 Zr C5 94.6(2) 6_556 . ?
C4 Zr C5 31.4(2) . . ?
C2 Zr C5 114.9(2) . . ?
C2 Zr C5 144.9(2) 6_556 . ?
C5 Zr C5 78.1(3) 6_556 . ?
C3 Zr C1 58.7(2) . . ?
C3 Zr C1 83.5(2) 6_556 . ?
C6 Zr C1 82.4(2) 6_556 . ?
C6 Zr C1 136.1(2) . . ?
C4 Zr C1 132.0(2) 6_556 . ?
C4 Zr C1 79.7(2) . . ?
C2 Zr C1 31.3(2) . . ?
C2 Zr C1 93.9(2) 6_556 . ?
C5 Zr C1 114.3(2) 6_556 . ?
C5 Zr C1 110.7(2) . . ?
C3 Zr C1 83.5(2) . 6_556 ?
C3 Zr C1 58.7(2) 6_556 6_556 ?
C6 Zr C1 136.1(2) 6_556 6_556 ?
C6 Zr C1 82.4(2) . 6_556 ?
C4 Zr C1 79.7(2) 6_556 6_556 ?
C4 Zr C1 132.0(2) . 6_556 ?
C2 Zr C1 93.9(2) . 6_556 ?
C2 Zr C1 31.3(2) 6_556 6_556 ?
C5 Zr C1 110.7(2) 6_556 6_556 ?
C5 Zr C1 114.3(2) . 6_556 ?
C1 Zr C1 120.9(2) . 6_556 ?
C7 Si1 C1 109.3(3) . . ?
C7 Si1 C9 106.3(3) . . ?
C1 Si1 C9 116.6(3) . . ?
C7 Si1 C8 108.5(3) . . ?
C1 Si1 C8 108.4(3) . . ?
C9 Si1 C8 107.5(3) . . ?
C3 Si2 C4 104.2(2) . . ?
C3 Si2 C10 112.2(3) . . ?
C4 Si2 C10 112.8(3) . . ?
C3 Si2 C11 111.0(3) . . ?
C4 Si2 C11 109.2(3) . . ?
C10 Si2 C11 107.4(3) . . ?
C3 Si2 Zr 51.9(2) . . ?
C4 Si2 Zr 52.7(2) . . ?
C10 Si2 Zr 122.8(2) . . ?
C11 Si2 Zr 129.8(2) . . ?
C14 Si3 C6 109.9(3) . . ?
C14 Si3 C12 107.6(3) . . ?
C6 Si3 C12 114.7(3) . . ?
C14 Si3 C13 109.4(3) . . ?
C6 Si3 C13 107.7(3) . . ?
C12 Si3 C13 107.5(3) . . ?
C2 C1 Si1 121.7(4) . . ?
C2 C1 Zr 71.2(3) . . ?
Si1 C1 Zr 134.8(2) . . ?
C3 C2 C1 127.7(5) . . ?
C3 C2 Zr 71.8(3) . . ?
C1 C2 Zr 77.5(3) . . ?
C2 C3 Si2 118.7(4) . . ?
C2 C3 Zr 76.1(3) . . ?
Si2 C3 Zr 92.5(2) . . ?
C5 C4 Si2 121.7(5) . . ?
C5 C4 Zr 75.8(3) . . ?
Si2 C4 Zr 91.1(2) . . ?
C4 C5 C6 126.2(6) . . ?
C4 C5 Zr 72.8(3) . . ?
C6 C5 Zr 71.4(3) . . ?
C5 C6 Si3 122.8(4) . . ?
C5 C6 Zr 76.4(3) . . ?
Si3 C6 Zr 137.3(3) . . ?

loop_
_geom_bond_atom_site_label_1
_geom_bond_atom_site_label_2
_geom_bond_distance
_geom_bond_site_symmetry_2
_geom_bond_publ_flag
Zr C3 2.462(5) . ?
Zr C3 2.462(5) 6_556 ?
Zr C6 2.462(5) 6_556 ?
Zr C6 2.462(5) . ?
Zr C4 2.488(5) 6_556 ?
Zr C4 2.488(5) . ?
Zr C2 2.516(5) . ?
Zr C2 2.516(5) 6_556 ?
Zr C5 2.525(5) 6_556 ?
Zr C5 2.525(5) . ?
Zr C1 2.594(5) . ?
Zr C1 2.594(5) 6_556 ?
Si1 C7 1.846(6) . ?
Si1 C1 1.846(5) . ?
Si1 C9 1.854(6) . ?
Si1 C8 1.859(6) . ?
Si2 C3 1.822(6) . ?
Si2 C4 1.844(6) . ?
Si2 C10 1.868(6) . ?
Si2 C11 1.870(6) . ?
Si3 C14 1.838(7) . ?
Si3 C6 1.841(5) . ?
Si3 C12 1.852(6) . ?
Si3 C13 1.868(6) . ?
C1 C2 1.381(7) . ?
C2 C3 1.381(7) . ?
C4 C5 1.355(7) . ?
C5 C6 1.382(7) . ?
